data_7709254
loop_
_publ_author_name
'Goetzfried, Sina Katharina'
'Kapitza, Paul'
'Gallati, Caroline Marie'
'Nindl, Anna'
'Cziferszky, Monika'
'Hermann, Martin'
'Wurst, Klaus'
'Kircher, Brigitte'
'Gust, Ronald'

_publ_section_title
;
 Investigations of the reactivity, stability and biological activity of
 halido (NHC)gold(I) complexes.
;
_journal_issue 4
_journal_name_full 'Dalton transactions (Cambridge, England : 2003)'
_journal_page_first 1395
_journal_page_last 1406
_journal_paper_doi 10.1039/d1dt03528b
_journal_volume 51
_journal_year 2022
_chemical_formula_sum 'C20 H23 Au I N3 O'
_chemical_formula_weight 645.28
_space_group_IT_number 14
_space_group_name_Hall '-P 2yn'
_space_group_name_H-M_alt 'P 1 21/n 1'
_symmetry_cell_setting monoclinic
_symmetry_space_group_name_H-M 'P 1 21/n 1'
_atom_sites_solution_hydrogens geom
_atom_sites_solution_primary direct
_atom_sites_solution_secondary difmap
_audit_creation_method SHELXL-97
_audit_update_record
;
2019-06-14 deposited with the CCDC.	2021-12-08 downloaded from the CCDC.
;
_cell_angle_alpha 90.00
_cell_angle_beta 99.7490(10)
_cell_angle_gamma 90.00
_cell_formula_units_Z 4
_cell_length_a 10.2074(2)
_cell_length_b 16.3078(4)
_cell_length_c 12.9494(3)
_cell_measurement_reflns_used 28737
_cell_measurement_temperature 233(2)
_cell_measurement_theta_max 27.0
_cell_measurement_theta_min 1.0
_cell_volume 2124.43(8)
_computing_data_collection COLLECT
_computing_data_reduction 'DENZO and SCALEPACK'
_computing_structure_refinement 'SHELXL-97 (Sheldrick, 1997)'
_computing_structure_solution 'SHELXS-97 (Sheldrick, 1990)'
_diffrn_ambient_temperature 233(2)
_diffrn_measured_fraction_theta_full 0.997
_diffrn_measured_fraction_theta_max 0.997
_diffrn_measurement_device_type 'Nonius KappaCCD'
_diffrn_measurement_method 'phi- and omega-scans'
_diffrn_radiation_monochromator graphite
_diffrn_radiation_source 'fine-focus sealed tube'
_diffrn_radiation_type MoK\a
_diffrn_radiation_wavelength 0.71073
_diffrn_reflns_av_R_equivalents 0.0429
_diffrn_reflns_av_sigmaI/netI 0.0304
_diffrn_reflns_limit_h_max 12
_diffrn_reflns_limit_h_min -12
_diffrn_reflns_limit_k_max 20
_diffrn_reflns_limit_k_min -19
_diffrn_reflns_limit_l_max 15
_diffrn_reflns_limit_l_min -15
_diffrn_reflns_number 14716
_diffrn_reflns_theta_full 26.00
_diffrn_reflns_theta_max 26.00
_diffrn_reflns_theta_min 2.38
_diffrn_standards_number 0
_exptl_absorpt_coefficient_mu 8.391
_exptl_absorpt_correction_type none
_exptl_crystal_colour colorless
_exptl_crystal_density_diffrn 2.018
_exptl_crystal_density_method 'not measured'
_exptl_crystal_description prism
_exptl_crystal_F_000 1216
_exptl_crystal_size_max 0.28
_exptl_crystal_size_mid 0.12
_exptl_crystal_size_min 0.08
_refine_diff_density_max 2.160
_refine_diff_density_min -1.391
_refine_diff_density_rms 0.106
_refine_ls_extinction_method none
_refine_ls_goodness_of_fit_ref 1.057
_refine_ls_hydrogen_treatment constr
_refine_ls_matrix_type full
_refine_ls_number_parameters 235
_refine_ls_number_reflns 4168
_refine_ls_number_restraints 0
_refine_ls_restrained_S_all 1.057
_refine_ls_R_factor_all 0.0356
_refine_ls_R_factor_gt 0.0312
_refine_ls_shift/su_max 0.001
_refine_ls_shift/su_mean 0.000
_refine_ls_structure_factor_coef Fsqd
_refine_ls_weighting_details 'calc w=1/[\s^2^(Fo^2^)+(0.0237P)^2^+6.9670P] where P=(Fo^2^+2Fc^2^)/3'
_refine_ls_weighting_scheme calc
_refine_ls_wR_factor_gt 0.0713
_refine_ls_wR_factor_ref 0.0731
_reflns_number_gt 3788
_reflns_number_total 4168
_reflns_threshold_expression >2sigma(I)
_cod_data_source_file d1dt03528b2.cif
_cod_data_source_block gal1
_cod_depositor_comments 'Adding full bibliography for 7709254.cif.'
_cod_original_sg_symbol_H-M P21/n
_cod_database_code 7709254

loop_
_symmetry_equiv_pos_as_xyz
'x, y, z'
'-x+1/2, y+1/2, -z+1/2'
'-x, -y, -z'
'x-1/2, -y-1/2, z-1/2'

loop_
_atom_site_label
_atom_site_type_symbol
_atom_site_fract_x
_atom_site_fract_y
_atom_site_fract_z
_atom_site_U_iso_or_equiv
_atom_site_adp_type
_atom_site_occupancy
_atom_site_symmetry_multiplicity
_atom_site_calc_flag
_atom_site_refinement_flags
_atom_site_disorder_assembly
_atom_site_disorder_group
Au1 Au 0.15761(2) 0.975953(13) 0.595625(16) 0.04364(8) Uani 1 1 d . . .
I1 I 0.07763(4) 0.87468(3) 0.72136(3) 0.06550(14) Uani 1 1 d . . .
N1 N 0.2693(4) 1.0370(3) 0.4088(3) 0.0363(9) Uani 1 1 d . . .
N2 N 0.2504(4) 1.1361(3) 0.5143(3) 0.0364(9) Uani 1 1 d . . .
N3 N 0.3083(4) 1.1190(3) 0.0747(3) 0.0421(10) Uani 1 1 d . . .
O1 O 0.4743(4) 1.1007(3) -0.0241(3) 0.0589(11) Uani 1 1 d . . .
C1 C 0.2291(5) 1.0556(3) 0.4995(4) 0.0373(11) Uani 1 1 d . . .
C2 C 0.3160(5) 1.1067(3) 0.3648(4) 0.0368(10) Uani 1 1 d . . .
C3 C 0.3044(5) 1.1693(3) 0.4320(4) 0.0360(10) Uani 1 1 d . . .
C4 C 0.2637(6) 0.9542(3) 0.3630(4) 0.0447(12) Uani 1 1 d . . .
H4A H 0.2491 0.9589 0.2865 0.054 Uiso 1 1 calc . . .
H4B H 0.1879 0.9247 0.3824 0.054 Uiso 1 1 calc . . .
C5 C 0.3879(7) 0.9056(4) 0.3984(5) 0.0637(17) Uani 1 1 d . . .
H5A H 0.4060 0.9035 0.4751 0.076 Uiso 1 1 calc . . .
H5B H 0.4632 0.9329 0.3748 0.076 Uiso 1 1 calc . . .
C6 C 0.3749(9) 0.8198(4) 0.3555(6) 0.084(2) Uani 1 1 d . . .
H6A H 0.4566 0.7900 0.3792 0.125 Uiso 1 1 calc . . .
H6B H 0.3580 0.8218 0.2796 0.125 Uiso 1 1 calc . . .
H6C H 0.3017 0.7924 0.3801 0.125 Uiso 1 1 calc . . .
C7 C 0.2218(6) 1.1795(4) 0.6085(4) 0.0510(14) Uani 1 1 d . . .
H7A H 0.2658 1.2331 0.6137 0.061 Uiso 1 1 calc . . .
H7B H 0.2582 1.1478 0.6712 0.061 Uiso 1 1 calc . . .
C8 C 0.0734(7) 1.1915(4) 0.6048(6) 0.0699(19) Uani 1 1 d . . .
H8A H 0.0583 1.2195 0.6679 0.105 Uiso 1 1 calc . . .
H8B H 0.0296 1.1385 0.6003 0.105 Uiso 1 1 calc . . .
H8C H 0.0375 1.2242 0.5440 0.105 Uiso 1 1 calc . . .
C9 C 0.3613(5) 1.1053(3) 0.2621(4) 0.0357(10) Uani 1 1 d . . .
C10 C 0.2750(5) 1.1193(3) 0.1713(4) 0.0401(11) Uani 1 1 d . . .
H10 H 0.1858 1.1300 0.1763 0.048 Uiso 1 1 calc . . .
C11 C 0.4342(5) 1.1034(3) 0.0701(4) 0.0408(11) Uani 1 1 d . . .
C12 C 0.5308(5) 1.0885(4) 0.1568(4) 0.0501(14) Uani 1 1 d . . .
H12 H 0.6194 1.0785 0.1493 0.060 Uiso 1 1 calc . . .
C13 C 0.4939(5) 1.0887(4) 0.2533(4) 0.0442(12) Uani 1 1 d . . .
H13 H 0.5569 1.0778 0.3135 0.053 Uiso 1 1 calc . . .
C14 C 0.3779(8) 1.1185(6) -0.1140(5) 0.079(2) Uani 1 1 d . . .
H14A H 0.4184 1.1143 -0.1763 0.118 Uiso 1 1 calc . . .
H14B H 0.3443 1.1736 -0.1084 0.118 Uiso 1 1 calc . . .
H14C H 0.3051 1.0796 -0.1185 0.118 Uiso 1 1 calc . . .
C15 C 0.3388(5) 1.2570(3) 0.4241(4) 0.0377(11) Uani 1 1 d . . .
C16 C 0.2507(6) 1.3188(3) 0.4385(4) 0.0485(13) Uani 1 1 d . . .
H16 H 0.1663 1.3049 0.4531 0.058 Uiso 1 1 calc . . .
C17 C 0.2840(7) 1.4002(4) 0.4321(5) 0.0571(15) Uani 1 1 d . . .
H17 H 0.2227 1.4412 0.4427 0.069 Uiso 1 1 calc . . .
C18 C 0.4065(7) 1.4219(4) 0.4101(5) 0.0633(17) Uani 1 1 d . . .
H18 H 0.4293 1.4774 0.4052 0.076 Uiso 1 1 calc . . .
C19 C 0.4953(7) 1.3615(5) 0.3953(6) 0.073(2) Uani 1 1 d . . .
H19 H 0.5792 1.3762 0.3805 0.087 Uiso 1 1 calc . . .
C20 C 0.4631(6) 1.2787(4) 0.4019(5) 0.0586(16) Uani 1 1 d . . .
H20 H 0.5247 1.2380 0.3915 0.070 Uiso 1 1 calc . . .

loop_
_atom_site_aniso_label
_atom_site_aniso_U_11
_atom_site_aniso_U_22
_atom_site_aniso_U_33
_atom_site_aniso_U_23
_atom_site_aniso_U_13
_atom_site_aniso_U_12
Au1 0.04448(13) 0.04750(14) 0.03978(12) 0.01100(9) 0.00949(9) -0.00261(9)
I1 0.0493(2) 0.0812(3) 0.0670(3) 0.0382(2) 0.01260(19) -0.0034(2)
N1 0.036(2) 0.038(2) 0.034(2) 0.0059(17) 0.0044(17) -0.0005(18)
N2 0.042(2) 0.041(2) 0.0279(19) 0.0017(17) 0.0084(17) -0.0011(19)
N3 0.041(2) 0.052(3) 0.034(2) 0.0050(19) 0.0078(18) 0.001(2)
O1 0.049(2) 0.090(3) 0.040(2) 0.009(2) 0.0141(17) 0.000(2)
C1 0.038(3) 0.040(3) 0.033(2) 0.005(2) 0.005(2) 0.000(2)
C2 0.035(2) 0.039(3) 0.036(2) 0.007(2) 0.004(2) 0.001(2)
C3 0.036(2) 0.038(3) 0.033(2) 0.005(2) 0.004(2) 0.001(2)
C4 0.055(3) 0.036(3) 0.042(3) 0.000(2) 0.006(2) -0.003(2)
C5 0.068(4) 0.047(3) 0.069(4) -0.003(3) -0.008(3) 0.011(3)
C6 0.116(7) 0.052(4) 0.076(5) -0.010(4) -0.003(5) 0.019(4)
C7 0.075(4) 0.047(3) 0.033(3) -0.002(2) 0.015(3) -0.007(3)
C8 0.087(5) 0.062(4) 0.073(4) -0.007(3) 0.048(4) -0.002(4)
C9 0.038(3) 0.031(2) 0.038(3) 0.004(2) 0.007(2) -0.002(2)
C10 0.035(2) 0.045(3) 0.042(3) 0.004(2) 0.010(2) 0.000(2)
C11 0.041(3) 0.046(3) 0.037(3) 0.003(2) 0.011(2) -0.005(2)
C12 0.038(3) 0.065(4) 0.048(3) 0.005(3) 0.012(2) 0.003(3)
C13 0.035(3) 0.058(3) 0.039(3) 0.003(2) 0.004(2) 0.005(2)
C14 0.077(5) 0.115(7) 0.045(4) 0.014(4) 0.013(3) 0.008(5)
C15 0.041(3) 0.041(3) 0.030(2) 0.002(2) 0.004(2) -0.007(2)
C16 0.059(3) 0.044(3) 0.047(3) 0.004(2) 0.020(3) 0.003(3)
C17 0.080(4) 0.039(3) 0.055(3) -0.003(3) 0.020(3) 0.002(3)
C18 0.079(5) 0.050(3) 0.055(4) -0.002(3) -0.004(3) -0.012(4)
C19 0.049(4) 0.068(4) 0.099(5) 0.015(4) 0.008(4) -0.022(3)
C20 0.041(3) 0.059(4) 0.075(4) 0.006(3) 0.007(3) -0.005(3)

loop_
_atom_type_symbol
_atom_type_description
_atom_type_scat_dispersion_real
_atom_type_scat_dispersion_imag
_atom_type_scat_source
C C 0.0033 0.0016 'International Tables Vol C Tables 4.2.6.8 and 6.1.1.4'
H H 0.0000 0.0000 'International Tables Vol C Tables 4.2.6.8 and 6.1.1.4'
N N 0.0061 0.0033 'International Tables Vol C Tables 4.2.6.8 and 6.1.1.4'
O O 0.0106 0.0060 'International Tables Vol C Tables 4.2.6.8 and 6.1.1.4'
Au Au -2.0133 8.8022 'International Tables Vol C Tables 4.2.6.8 and 6.1.1.4'
I I -0.4742 1.8119 'International Tables Vol C Tables 4.2.6.8 and 6.1.1.4'

loop_
_geom_angle_atom_site_label_1
_geom_angle_atom_site_label_2
_geom_angle_atom_site_label_3
_geom_angle
_geom_angle_site_symmetry_1
_geom_angle_site_symmetry_3
_geom_angle_publ_flag
C1 Au1 I1 177.49(14) . . ?
C1 N1 C2 110.6(4) . . ?
C1 N1 C4 124.2(4) . . ?
C2 N1 C4 125.2(4) . . ?
C1 N2 C3 110.4(4) . . ?
C1 N2 C7 122.4(4) . . ?
C3 N2 C7 127.2(4) . . ?
C11 N3 C10 116.2(4) . . ?
C11 O1 C14 117.3(5) . . ?
N2 C1 N1 106.2(4) . . ?
N2 C1 Au1 127.6(4) . . ?
N1 C1 Au1 126.2(4) . . ?
C3 C2 N1 106.2(4) . . ?
C3 C2 C9 131.3(4) . . ?
N1 C2 C9 122.5(4) . . ?
C2 C3 N2 106.6(4) . . ?
C2 C3 C15 129.4(4) . . ?
N2 C3 C15 124.0(4) . . ?
N1 C4 C5 112.9(5) . . ?
N1 C4 H4A 109.0 . . ?
C5 C4 H4A 109.0 . . ?
N1 C4 H4B 109.0 . . ?
C5 C4 H4B 109.0 . . ?
H4A C4 H4B 107.8 . . ?
C4 C5 C6 111.2(6) . . ?
C4 C5 H5A 109.4 . . ?
C6 C5 H5A 109.4 . . ?
C4 C5 H5B 109.4 . . ?
C6 C5 H5B 109.4 . . ?
H5A C5 H5B 108.0 . . ?
C5 C6 H6A 109.5 . . ?
C5 C6 H6B 109.5 . . ?
H6A C6 H6B 109.5 . . ?
C5 C6 H6C 109.5 . . ?
H6A C6 H6C 109.5 . . ?
H6B C6 H6C 109.5 . . ?
N2 C7 C8 111.7(5) . . ?
N2 C7 H7A 109.3 . . ?
C8 C7 H7A 109.3 . . ?
N2 C7 H7B 109.3 . . ?
C8 C7 H7B 109.3 . . ?
H7A C7 H7B 107.9 . . ?
C7 C8 H8A 109.5 . . ?
C7 C8 H8B 109.5 . . ?
H8A C8 H8B 109.5 . . ?
C7 C8 H8C 109.5 . . ?
H8A C8 H8C 109.5 . . ?
H8B C8 H8C 109.5 . . ?
C10 C9 C13 117.0(5) . . ?
C10 C9 C2 121.1(4) . . ?
C13 C9 C2 121.9(4) . . ?
N3 C10 C9 124.8(5) . . ?
N3 C10 H10 117.6 . . ?
C9 C10 H10 117.6 . . ?
N3 C11 O1 119.6(5) . . ?
N3 C11 C12 124.2(5) . . ?
O1 C11 C12 116.2(5) . . ?
C13 C12 C11 118.2(5) . . ?
C13 C12 H12 120.9 . . ?
C11 C12 H12 120.9 . . ?
C12 C13 C9 119.6(5) . . ?
C12 C13 H13 120.2 . . ?
C9 C13 H13 120.2 . . ?
O1 C14 H14A 109.5 . . ?
O1 C14 H14B 109.5 . . ?
H14A C14 H14B 109.5 . . ?
O1 C14 H14C 109.5 . . ?
H14A C14 H14C 109.5 . . ?
H14B C14 H14C 109.5 . . ?
C16 C15 C20 118.6(5) . . ?
C16 C15 C3 121.8(5) . . ?
C20 C15 C3 119.6(5) . . ?
C17 C16 C15 121.4(5) . . ?
C17 C16 H16 119.3 . . ?
C15 C16 H16 119.3 . . ?
C18 C17 C16 120.1(6) . . ?
C18 C17 H17 119.9 . . ?
C16 C17 H17 119.9 . . ?
C19 C18 C17 119.4(6) . . ?
C19 C18 H18 120.3 . . ?
C17 C18 H18 120.3 . . ?
C18 C19 C20 121.1(6) . . ?
C18 C19 H19 119.5 . . ?
C20 C19 H19 119.5 . . ?
C15 C20 C19 119.4(6) . . ?
C15 C20 H20 120.3 . . ?
C19 C20 H20 120.3 . . ?

loop_
_geom_bond_atom_site_label_1
_geom_bond_atom_site_label_2
_geom_bond_distance
_geom_bond_site_symmetry_2
_geom_bond_publ_flag
Au1 C1 2.019(5) . ?
Au1 I1 2.5486(4) . ?
N1 C1 1.342(6) . ?
N1 C2 1.391(6) . ?
N1 C4 1.472(7) . ?
N2 C1 1.339(6) . ?
N2 C3 1.390(6) . ?
N2 C7 1.483(6) . ?
N3 C11 1.321(6) . ?
N3 C10 1.351(6) . ?
O1 C11 1.352(6) . ?
O1 C14 1.421(8) . ?
C2 C3 1.359(7) . ?
C2 C9 1.481(7) . ?
C3 C15 1.481(7) . ?
C4 C5 1.500(8) . ?
C4 H4A 0.9800 . ?
C4 H4B 0.9800 . ?
C5 C6 1.502(9) . ?
C5 H5A 0.9800 . ?
C5 H5B 0.9800 . ?
C6 H6A 0.9700 . ?
C6 H6B 0.9700 . ?
C6 H6C 0.9700 . ?
C7 C8 1.520(10) . ?
C7 H7A 0.9800 . ?
C7 H7B 0.9800 . ?
C8 H8A 0.9700 . ?
C8 H8B 0.9700 . ?
C8 H8C 0.9700 . ?
C9 C10 1.364(7) . ?
C9 C13 1.404(7) . ?
C10 H10 0.9400 . ?
C11 C12 1.385(7) . ?
C12 C13 1.366(7) . ?
C12 H12 0.9400 . ?
C13 H13 0.9400 . ?
C14 H14A 0.9700 . ?
C14 H14B 0.9700 . ?
C14 H14C 0.9700 . ?
C15 C16 1.384(7) . ?
C15 C20 1.393(7) . ?
C16 C17 1.377(8) . ?
C16 H16 0.9400 . ?
C17 C18 1.375(10) . ?
C17 H17 0.9400 . ?
C18 C19 1.373(10) . ?
C18 H18 0.9400 . ?
C19 C20 1.396(9) . ?
C19 H19 0.9400 . ?
C20 H20 0.9400 . ?
